data_4077137
loop_
_publ_author_name
'Russell, J. Monte'
'Sabat, Michal'
'Grimes, Russell N.'

_publ_section_title
;
 Radical Substitution at Boron in Small Cobaltacarboranes. Conversion of
 \h5-C5Me5to \h4-C5Me5R Complexes1
;
_journal_issue 25
_journal_name_full Organometallics
_journal_page_first 5613
_journal_paper_doi 10.1021/om020716y
_journal_volume 21
_journal_year 2002
_chemical_formula_sum 'C18 H34 B4 Co N'
_chemical_formula_weight 366.63
_chemical_name_systematic
;
 eta(5)-Cp*Co(2,3-Et2C2B4H3-7-NMe2)
;
_space_group_IT_number 2
_symmetry_cell_setting triclinic
_symmetry_space_group_name_Hall '-P 1'
_symmetry_space_group_name_H-M 'P -1'
_atom_sites_solution_hydrogens geom
_atom_sites_solution_primary direct
_atom_sites_solution_secondary difmap
_audit_conform_dict_location ftp://ftp.iucr.org/pub/cif_core.dic
_audit_conform_dict_name cif_core.dic
_audit_conform_dict_version 2.2
_audit_creation_date 2002-06-05T23:31:52-00:00
_audit_creation_method 'WinGX routine CIF_UPDATE'
_cell_angle_alpha 84.7420(10)
_cell_angle_beta 78.7510(10)
_cell_angle_gamma 89.2330(10)
_cell_formula_units_Z 4
_cell_length_a 8.8292(6)
_cell_length_b 13.9778(9)
_cell_length_c 16.6964(11)
_cell_measurement_reflns_used 5848
_cell_measurement_temperature 153(2)
_cell_measurement_theta_max 32.489
_cell_measurement_theta_min 2.427
_cell_volume 2012.4(2)
_computing_cell_refinement 'Bruker SMART'
_computing_data_collection 'Bruker SMART'
_computing_data_reduction 'Bruker SHELXTL'
_computing_molecular_graphics 'Bruker SHELXTL'
_computing_publication_material 'Bruker SHELXTL'
_computing_structure_refinement 'SHELXL-97 (Sheldrick, 1997)'
_computing_structure_solution 'SHELXS-97 (Sheldrick, 1990)'
_diffrn_ambient_temperature 153(2)
_diffrn_measured_fraction_theta_full 0.977
_diffrn_measured_fraction_theta_max 0.977
_diffrn_measurement_device_type 'CCD area detector'
_diffrn_measurement_method 'phi and omega scans'
_diffrn_radiation_monochromator graphite
_diffrn_radiation_type MoK\a
_diffrn_radiation_wavelength 0.71073
_diffrn_reflns_av_R_equivalents 0.0234
_diffrn_reflns_limit_h_max 13
_diffrn_reflns_limit_h_min -13
_diffrn_reflns_limit_k_max 21
_diffrn_reflns_limit_k_min -20
_diffrn_reflns_limit_l_max 25
_diffrn_reflns_limit_l_min -25
_diffrn_reflns_number 27865
_diffrn_reflns_theta_full 32.52
_diffrn_reflns_theta_max 32.52
_diffrn_reflns_theta_min 1.46
_exptl_absorpt_coefficient_mu 0.85
_exptl_absorpt_correction_T_max 0.801926
_exptl_absorpt_correction_T_min 0.712965
_exptl_absorpt_correction_type none
_exptl_absorpt_process_details 'SHELXTL SADABS'
_exptl_crystal_colour orange
_exptl_crystal_density_diffrn 1.21
_exptl_crystal_density_meas ?
_exptl_crystal_density_method 'not measured'
_exptl_crystal_description block
_exptl_crystal_F_000 784
_exptl_crystal_size_max 0.41
_exptl_crystal_size_mid 0.36
_exptl_crystal_size_min 0.28
_refine_diff_density_max 1.053
_refine_diff_density_min -0.317
_refine_diff_density_rms 0.097
_refine_ls_extinction_coef none
_refine_ls_extinction_method none
_refine_ls_goodness_of_fit_ref 0.976
_refine_ls_hydrogen_treatment mixed
_refine_ls_matrix_type full
_refine_ls_number_parameters 590
_refine_ls_number_reflns 14262
_refine_ls_number_restraints 0
_refine_ls_restrained_S_all 0.976
_refine_ls_R_factor_all 0.0674
_refine_ls_R_factor_gt 0.0464
_refine_ls_shift/su_max 0.001
_refine_ls_shift/su_mean 0
_refine_ls_structure_factor_coef Fsqd
_refine_ls_weighting_details 'calc w=1/[\s^2^(Fo^2^)+(0.0811P)^2^+0.0000P] where P=(Fo^2^+2Fc^2^)/3'
_refine_ls_weighting_scheme calc
_refine_ls_wR_factor_gt 0.1335
_refine_ls_wR_factor_ref 0.1426
_reflns_number_gt 9757
_reflns_number_total 14262
_reflns_threshold_expression >2sigma(I)
_cod_data_source_file om020716y.cif
_cod_data_source_block c18h34
_cod_depositor_comments
;
The following automatic conversions were performed:

'_symmetry_cell_setting' value 'Triclinic' changed to 'triclinic'
according to /home/saulius/struct/CIF-dictionaries/cif_core.dic
dictionary named 'cif_core.dic' version 2.4.1 from 2010-06-29.

Automatic conversion script
Id: cif_fix_values 1715 2011-07-08 13:25:40Z adriana 

The following automatic conversions were performed:

'_exptl_crystal_density_meas' value 'not measured' was changed to '?'
- the value is perceived as not measured.

Automatic conversion script
Id: cif_fix_values 3008 2015-01-20 13:52:24Z robertas 
;
_cod_original_sg_symbol_H-M P-1
_cod_database_code 4077137

loop_
_symmetry_equiv_pos_as_xyz
'x, y, z'
'-x, -y, -z'

loop_
_atom_site_label
_atom_site_type_symbol
_atom_site_fract_x
_atom_site_fract_y
_atom_site_fract_z
_atom_site_U_iso_or_equiv
_atom_site_adp_type
_atom_site_occupancy
_atom_site_symmetry_multiplicity
_atom_site_calc_flag
_atom_site_refinement_flags
Co1 Co 0.73027(3) 0.706057(16) 0.100947(14) 0.01730(7) Uani 1 1 d .
Co2 Co 0.79195(3) 0.297571(17) 0.392887(14) 0.01764(7) Uani 1 1 d .
N1A N 0.7536(2) 0.88263(14) -0.11660(11) 0.0329(4) Uani 1 1 d .
N1B N 0.7345(2) 0.11302(13) 0.60785(11) 0.0304(4) Uani 1 1 d .
C2A C 0.6945(2) 0.84373(13) 0.05912(11) 0.0192(3) Uani 1 1 d .
C2B C 0.9170(2) 0.22253(13) 0.46772(11) 0.0194(3) Uani 1 1 d .
C2EA C 0.7463(3) 0.99682(18) 0.12107(18) 0.0380(5) Uani 1 1 d .
C2EB C 1.1722(3) 0.2723(2) 0.50301(19) 0.0403(6) Uani 1 1 d .
C2MA C 0.6282(2) 0.93219(14) 0.09718(13) 0.0254(4) Uani 1 1 d .
C2MB C 1.0859(2) 0.20084(15) 0.46495(13) 0.0263(4) Uani 1 1 d .
C3A C 0.5925(2) 0.77711(13) 0.03113(11) 0.0194(3) Uani 1 1 d .
C3B C 0.8226(2) 0.15842(13) 0.43268(11) 0.0198(3) Uani 1 1 d .
C3EA C 0.3300(3) 0.72458(19) 0.00824(17) 0.0366(5) Uani 1 1 d .
C3EB C 0.7840(3) 0.00305(17) 0.36857(17) 0.0360(5) Uani 1 1 d .
C3MA C 0.4223(2) 0.79853(15) 0.04100(13) 0.0262(4) Uani 1 1 d .
C3MB C 0.8952(2) 0.07159(14) 0.39324(13) 0.0257(4) Uani 1 1 d .
C4A C 0.6561(3) 0.8680(2) -0.17397(15) 0.0363(5) Uani 1 1 d .
C4B C 0.8075(3) 0.1308(2) 0.67507(14) 0.0352(5) Uani 1 1 d .
C5A C 0.8396(3) 0.97071(19) -0.13206(17) 0.0400(6) Uani 1 1 d .
C5B C 0.6472(3) 0.02586(17) 0.61937(16) 0.0351(5) Uani 1 1 d .
C6A C 0.6791(2) 0.69886(14) 0.22751(11) 0.0249(4) Uani 1 1 d .
C6B C 0.9360(2) 0.34685(15) 0.28352(12) 0.0264(4) Uani 1 1 d .
C7A C 0.5888(2) 0.63100(16) 0.19863(12) 0.0288(4) Uani 1 1 d .
C7B C 0.7991(3) 0.30597(15) 0.26872(12) 0.0283(4) Uani 1 1 d .
C8A C 0.6924(3) 0.56864(14) 0.15096(12) 0.0291(4) Uani 1 1 d .
C8B C 0.6702(2) 0.35710(19) 0.31052(14) 0.0381(6) Uani 1 1 d .
C9A C 0.8467(2) 0.59745(14) 0.15164(12) 0.0262(4) Uani 1 1 d .
C9B C 0.7311(3) 0.43026(17) 0.35082(13) 0.0422(6) Uani 1 1 d .
C10A C 0.8374(2) 0.67849(14) 0.19814(11) 0.0242(4) Uani 1 1 d .
C10B C 0.8937(3) 0.42260(15) 0.33412(13) 0.0334(5) Uani 1 1 d .
C11A C 0.6192(3) 0.77530(17) 0.28217(13) 0.0418(6) Uani 1 1 d .
H11A H 0.6164 0.7515 0.3382 0.063 Uiso 1 1 calc R
H11B H 0.5169 0.793 0.275 0.063 Uiso 1 1 calc R
H11C H 0.6858 0.8305 0.2684 0.063 Uiso 1 1 calc R
C11B C 1.0970(3) 0.3150(2) 0.24927(16) 0.0516(7) Uani 1 1 d .
C12A C 0.4172(3) 0.6221(2) 0.21814(17) 0.0507(7) Uani 1 1 d .
H12A H 0.3861 0.5841 0.2695 0.076 Uiso 1 1 calc R
H12B H 0.3828 0.5917 0.1755 0.076 Uiso 1 1 calc R
H12C H 0.3723 0.6849 0.222 0.076 Uiso 1 1 calc R
C12B C 0.7895(4) 0.22454(19) 0.21644(15) 0.0554(8) Uani 1 1 d .
C13A C 0.6506(4) 0.48481(17) 0.10927(15) 0.0483(7) Uani 1 1 d .
H13A H 0.714 0.4856 0.0555 0.072 Uiso 1 1 calc R
H13B H 0.544 0.4892 0.1048 0.072 Uiso 1 1 calc R
H13C H 0.6672 0.4261 0.1409 0.072 Uiso 1 1 calc R
C13B C 0.5017(3) 0.3399(3) 0.3107(2) 0.0765(12) Uani 1 1 d .
C14A C 0.9923(3) 0.54749(17) 0.11609(15) 0.0420(6) Uani 1 1 d .
H14A H 1.0659 0.594 0.0861 0.063 Uiso 1 1 calc R
H14B H 0.9699 0.5024 0.0799 0.063 Uiso 1 1 calc R
H14C H 1.0344 0.514 0.1596 0.063 Uiso 1 1 calc R
C14B C 0.6397(5) 0.5058(2) 0.39868(17) 0.0820(13) Uani 1 1 d .
C15A C 0.9708(3) 0.73074(18) 0.21715(15) 0.0397(5) Uani 1 1 d .
H15A H 0.9497 0.7984 0.215 0.06 Uiso 1 1 calc R
H15B H 1.0622 0.7192 0.1776 0.06 Uiso 1 1 calc R
H15C H 0.9861 0.7082 0.271 0.06 Uiso 1 1 calc R
C15B C 1.0055(4) 0.4874(2) 0.36247(18) 0.0707(11) Uani 1 1 d .
B4A B 0.6845(3) 0.69728(16) -0.01738(13) 0.0225(4) Uani 1 1 d .
B4B B 0.6477(2) 0.18383(15) 0.45194(13) 0.0213(4) Uani 1 1 d .
B5A B 0.8716(2) 0.71801(16) -0.01670(13) 0.0229(4) Uani 1 1 d .
B5B B 0.6359(2) 0.28147(16) 0.50507(13) 0.0215(4) Uani 1 1 d .
B6A B 0.8685(2) 0.81807(16) 0.03279(13) 0.0217(4) Uani 1 1 d .
B6B B 0.8185(3) 0.30050(15) 0.51522(13) 0.0218(4) Uani 1 1 d .
B7A B 0.7633(2) 0.81517(16) -0.04800(13) 0.0233(4) Uani 1 1 d .
B7B B 0.7360(2) 0.18277(16) 0.53954(13) 0.0221(4) Uani 1 1 d .
H2E1 H 0.807(3) 0.9605(19) 0.1573(17) 0.043(7) Uiso 1 1 d .
H2E2 H 0.826(3) 1.0244(18) 0.0696(16) 0.039(7) Uiso 1 1 d .
H2E3 H 0.698(4) 1.045(2) 0.141(2) 0.069(11) Uiso 1 1 d .
H2E4 H 1.284(3) 0.2553(18) 0.4962(16) 0.040(7) Uiso 1 1 d .
H2E5 H 1.177(3) 0.331(2) 0.4740(18) 0.048(8) Uiso 1 1 d .
H2E6 H 1.131(4) 0.275(2) 0.555(2) 0.059(10) Uiso 1 1 d .
H2M1 H 0.549(3) 0.9105(17) 0.1427(15) 0.031(6) Uiso 1 1 d .
H2M2 H 0.582(3) 0.9712(18) 0.0515(15) 0.036(7) Uiso 1 1 d .
H2M3 H 1.100(3) 0.1340(19) 0.4872(16) 0.037(7) Uiso 1 1 d .
H2M4 H 1.136(3) 0.1952(17) 0.4101(16) 0.032(6) Uiso 1 1 d .
H3E1 H 0.368(3) 0.721(2) -0.0557(19) 0.054(8) Uiso 1 1 d .
H3E2 H 0.232(3) 0.7337(19) 0.0137(16) 0.042(7) Uiso 1 1 d .
H3E3 H 0.338(3) 0.661(2) 0.0388(16) 0.041(7) Uiso 1 1 d .
H3E4 H 0.722(3) -0.0224(19) 0.4120(17) 0.038(7) Uiso 1 1 d .
H3E5 H 0.726(3) 0.0360(18) 0.3309(16) 0.035(7) Uiso 1 1 d .
H3E6 H 0.846(3) -0.048(2) 0.3423(17) 0.050(8) Uiso 1 1 d .
H3M1 H 0.415(3) 0.8678(17) 0.0156(14) 0.026(6) Uiso 1 1 d .
H3M2 H 0.387(3) 0.8021(16) 0.0997(14) 0.025(6) Uiso 1 1 d .
H3M3 H 0.947(3) 0.0382(17) 0.4314(15) 0.032(6) Uiso 1 1 d .
H3M4 H 0.970(3) 0.0950(17) 0.3475(15) 0.032(6) Uiso 1 1 d .
H4A H 0.627(3) 0.6502(17) -0.0430(15) 0.032(6) Uiso 1 1 d .
H4A1 H 0.706(3) 0.869(2) -0.2266(19) 0.052(8) Uiso 1 1 d .
H4A2 H 0.577(4) 0.918(3) -0.161(2) 0.078(11) Uiso 1 1 d .
H4A3 H 0.599(4) 0.810(2) -0.1575(19) 0.063(10) Uiso 1 1 d .
H4B H 0.569(3) 0.1515(17) 0.4330(14) 0.032(6) Uiso 1 1 d .
H4B1 H 0.723(3) 0.138(2) 0.7327(19) 0.063(9) Uiso 1 1 d .
H4B2 H 0.849(3) 0.185(2) 0.6666(18) 0.052(9) Uiso 1 1 d .
H4B3 H 0.866(3) 0.086(2) 0.6819(18) 0.049(9) Uiso 1 1 d .
H5A H 0.962(3) 0.6817(18) -0.0466(16) 0.039(7) Uiso 1 1 d .
H5A1 H 0.892(3) 0.9764(19) -0.0867(18) 0.045(8) Uiso 1 1 d .
H5A2 H 0.901(4) 0.977(2) -0.181(2) 0.072(11) Uiso 1 1 d .
H5A3 H 0.761(4) 1.035(2) -0.140(2) 0.068(10) Uiso 1 1 d .
H5B H 0.550(3) 0.3111(18) 0.5309(15) 0.034(7) Uiso 1 1 d .
H5B1 H 0.569(4) 0.027(3) 0.670(2) 0.084(12) Uiso 1 1 d .
H5B2 H 0.715(4) -0.039(3) 0.634(2) 0.085(12) Uiso 1 1 d .
H5B3 H 0.612(3) 0.021(2) 0.5788(19) 0.049(9) Uiso 1 1 d .
H6A H 0.945(3) 0.8613(17) 0.0404(14) 0.031(6) Uiso 1 1 d .
H6B H 0.865(3) 0.3478(17) 0.5466(15) 0.034(7) Uiso 1 1 d .

loop_
_atom_site_aniso_label
_atom_site_aniso_U_11
_atom_site_aniso_U_22
_atom_site_aniso_U_33
_atom_site_aniso_U_23
_atom_site_aniso_U_13
_atom_site_aniso_U_12
Co1 0.02028(12) 0.01716(12) 0.01415(12) -0.00106(9) -0.00270(9) -0.00008(8)
Co2 0.02016(12) 0.01800(13) 0.01433(12) -0.00177(9) -0.00228(9) 0.00228(9)
N1A 0.0399(10) 0.0356(10) 0.0236(9) 0.0085(7) -0.0118(7) -0.0042(8)
N1B 0.0393(10) 0.0288(9) 0.0239(8) 0.0070(7) -0.0118(7) -0.0086(7)
C2A 0.0219(8) 0.0179(8) 0.0179(8) -0.0007(6) -0.0047(6) -0.0011(6)
C2B 0.0197(8) 0.0213(8) 0.0178(8) -0.0008(6) -0.0053(6) -0.0014(6)
C2EA 0.0383(12) 0.0278(12) 0.0530(16) -0.0178(11) -0.0143(11) -0.0017(9)
C2EB 0.0278(11) 0.0485(15) 0.0481(15) -0.0079(12) -0.0139(11) -0.0091(10)
C2MA 0.0280(9) 0.0204(9) 0.0291(10) -0.0056(8) -0.0076(8) 0.0008(7)
C2MB 0.0216(9) 0.0292(10) 0.0289(10) -0.0004(8) -0.0078(8) 0.0009(7)
C3A 0.0204(8) 0.0201(8) 0.0181(8) -0.0007(6) -0.0050(6) -0.0014(6)
C3B 0.0230(8) 0.0181(8) 0.0190(8) -0.0023(6) -0.0057(6) 0.0005(6)
C3EA 0.0256(11) 0.0419(14) 0.0465(14) -0.0093(11) -0.0140(10) -0.0068(9)
C3EB 0.0411(13) 0.0268(11) 0.0450(14) -0.0158(10) -0.0148(11) 0.0023(9)
C3MA 0.0211(9) 0.0289(10) 0.0297(10) -0.0042(8) -0.0064(7) -0.0001(7)
C3MB 0.0280(9) 0.0217(9) 0.0295(10) -0.0067(8) -0.0094(8) 0.0048(7)
C4A 0.0418(13) 0.0452(14) 0.0231(11) -0.0028(10) -0.0103(9) 0.0106(11)
C4B 0.0421(13) 0.0409(14) 0.0245(11) 0.0036(10) -0.0143(9) 0.0018(11)
C5A 0.0423(13) 0.0374(13) 0.0362(13) 0.0150(10) -0.0055(11) -0.0057(10)
C5B 0.0397(12) 0.0297(11) 0.0330(12) 0.0073(9) -0.0046(10) -0.0052(9)
C6A 0.0322(10) 0.0245(9) 0.0158(8) 0.0006(7) -0.0005(7) 0.0025(7)
C6B 0.0244(9) 0.0304(10) 0.0217(9) 0.0052(8) -0.0010(7) 0.0020(7)
C7A 0.0269(9) 0.0331(11) 0.0231(9) 0.0098(8) -0.0020(7) -0.0060(8)
C7B 0.0399(11) 0.0283(10) 0.0166(8) 0.0008(7) -0.0059(8) -0.0033(8)
C8A 0.0458(12) 0.0203(9) 0.0209(9) 0.0037(7) -0.0082(8) -0.0063(8)
C8B 0.0233(10) 0.0601(16) 0.0259(11) 0.0179(10) -0.0027(8) 0.0053(9)
C9A 0.0350(10) 0.0229(9) 0.0188(9) 0.0013(7) -0.0026(7) 0.0062(8)
C9B 0.0675(17) 0.0307(12) 0.0199(10) 0.0051(9) 0.0072(10) 0.0242(11)
C10A 0.0279(9) 0.0278(10) 0.0175(8) 0.0003(7) -0.0072(7) 0.0003(7)
C10B 0.0551(14) 0.0234(10) 0.0213(10) 0.0022(8) -0.0076(9) -0.0061(9)
C11A 0.0606(16) 0.0385(13) 0.0224(10) -0.0047(9) 0.0013(10) 0.0126(11)
C11B 0.0300(12) 0.0731(19) 0.0402(14) 0.0169(13) 0.0103(10) 0.0164(12)
C12A 0.0308(12) 0.0675(18) 0.0469(15) 0.0224(13) -0.0024(11) -0.0119(12)
C12B 0.105(2) 0.0391(14) 0.0264(12) -0.0085(10) -0.0199(14) -0.0151(15)
C13A 0.081(2) 0.0285(12) 0.0370(13) 0.0026(10) -0.0171(13) -0.0170(12)
C13B 0.0235(12) 0.137(3) 0.0602(19) 0.049(2) -0.0134(12) -0.0036(16)
C14A 0.0504(14) 0.0381(13) 0.0332(12) 0.0015(10) -0.0005(10) 0.0196(11)
C14B 0.140(3) 0.0494(17) 0.0363(15) 0.0061(13) 0.0248(18) 0.059(2)
C15A 0.0402(12) 0.0461(14) 0.0365(12) 0.0009(10) -0.0183(10) -0.0066(10)
C15B 0.123(3) 0.0476(17) 0.0461(17) 0.0075(13) -0.0288(18) -0.0496(19)
B4A 0.0276(10) 0.0216(10) 0.0192(9) -0.0044(8) -0.0055(8) -0.0003(8)
B4B 0.0204(9) 0.0221(10) 0.0218(10) -0.0011(8) -0.0057(7) 0.0000(7)
B5A 0.0228(10) 0.0263(11) 0.0181(9) -0.0010(8) -0.0013(7) 0.0031(8)
B5B 0.0221(9) 0.0231(10) 0.0181(9) -0.0016(8) -0.0010(7) 0.0019(7)
B6A 0.0203(9) 0.0231(10) 0.0214(10) 0.0000(8) -0.0041(7) -0.0038(7)
B6B 0.0268(10) 0.0212(10) 0.0175(9) -0.0036(8) -0.0037(7) -0.0021(8)
B7A 0.0252(10) 0.0259(11) 0.0179(9) 0.0011(8) -0.0034(8) -0.0014(8)
B7B 0.0236(9) 0.0239(10) 0.0194(9) -0.0009(8) -0.0059(7) -0.0034(8)

loop_
_atom_type_symbol
_atom_type_description
_atom_type_scat_dispersion_real
_atom_type_scat_dispersion_imag
_atom_type_scat_source
C C 0.0033 0.0016 'International Tables Vol C Tables 4.2.6.8 and 6.1.1.4'
H H 0 0 'International Tables Vol C Tables 4.2.6.8 and 6.1.1.4'
B B 0.0013 0.0007 'International Tables Vol C Tables 4.2.6.8 and 6.1.1.4'
N N 0.0061 0.0033 'International Tables Vol C Tables 4.2.6.8 and 6.1.1.4'
Co Co 0.3494 0.9721 'International Tables Vol C Tables 4.2.6.8 and 6.1.1.4'

loop_
_geom_angle_atom_site_label_1
_geom_angle_atom_site_label_2
_geom_angle_atom_site_label_3
_geom_angle
C8A Co1 C2A 161.92(8)
C8A Co1 C3A 123.72(8)
C2A Co1 C3A 42.46(7)
C8A Co1 C9A 41.16(9)
C2A Co1 C9A 155.31(8)
C3A Co1 C9A 160.60(8)
C8A Co1 C10A 68.86(8)
C2A Co1 C10A 119.99(8)
C3A Co1 C10A 157.15(8)
C9A Co1 C10A 40.92(8)
C8A Co1 C7A 41.00(9)
C2A Co1 C7A 124.49(8)
C3A Co1 C7A 107.58(8)
C9A Co1 C7A 68.85(8)
C10A Co1 C7A 68.26(8)
C8A Co1 C6A 68.58(8)
C2A Co1 C6A 107.03(7)
C3A Co1 C6A 121.79(8)
C9A Co1 C6A 68.64(8)
C10A Co1 C6A 40.55(8)
C7A Co1 C6A 40.30(8)
C8A Co1 B6A 153.37(9)
C2A Co1 B6A 44.32(8)
C3A Co1 B6A 74.95(8)
C9A Co1 B6A 115.42(8)
C10A Co1 B6A 101.22(8)
C7A Co1 B6A 159.48(9)
C6A Co1 B6A 120.56(8)
C8A Co1 B5A 113.77(9)
C2A Co1 B5A 77.49(8)
C3A Co1 B5A 77.35(8)
C9A Co1 B5A 97.49(8)
C10A Co1 B5A 117.04(8)
C7A Co1 B5A 153.07(9)
C6A Co1 B5A 156.74(8)
B6A Co1 B5A 47.24(9)
C8A Co1 B4A 101.71(8)
C2A Co1 B4A 75.12(8)
C3A Co1 B4A 44.35(8)
C9A Co1 B4A 119.22(8)
C10A Co1 B4A 158.05(8)
C7A Co1 B4A 118.28(9)
C6A Co1 B4A 155.99(9)
B6A Co1 B4A 78.25(8)
B5A Co1 B4A 47.10(8)
C8B Co2 C9B 41.65(11)
C8B Co2 C3B 131.34(9)
C9B Co2 C3B 171.70(10)
C8B Co2 C2B 172.70(9)
C9B Co2 C2B 145.11(10)
C3B Co2 C2B 42.25(7)
C8B Co2 C10B 68.90(9)
C9B Co2 C10B 40.55(10)
C3B Co2 C10B 146.71(9)
C2B Co2 C10B 114.79(8)
C8B Co2 C7B 41.15(9)
C9B Co2 C7B 69.03(9)
C3B Co2 C7B 108.38(8)
C2B Co2 C7B 133.16(8)
C10B Co2 C7B 67.97(8)
C8B Co2 C6B 68.50(8)
C9B Co2 C6B 68.15(8)
C3B Co2 C6B 115.35(8)
C2B Co2 C6B 109.86(7)
C10B Co2 C6B 40.11(8)
C7B Co2 C6B 40.13(8)
C8B Co2 B5B 105.72(9)
C9B Co2 B5B 99.50(9)
C3B Co2 B5B 77.53(8)
C2B Co2 B5B 77.36(8)
C10B Co2 B5B 127.13(9)
C7B Co2 B5B 141.28(9)
C6B Co2 B5B 166.82(9)
C8B Co2 B4B 102.14(9)
C9B Co2 B4B 128.35(10)
C3B Co2 B4B 44.31(8)
C2B Co2 B4B 74.89(8)
C10B Co2 B4B 168.89(9)
C7B Co2 B4B 110.01(8)
C6B Co2 B4B 144.08(9)
B5B Co2 B4B 47.45(8)
C8B Co2 B6B 142.31(10)
C9B Co2 B6B 108.90(9)
C3B Co2 B6B 74.92(8)
C2B Co2 B6B 44.25(8)
C10B Co2 B6B 104.48(8)
C7B Co2 B6B 170.91(9)
C6B Co2 B6B 130.79(8)
B5B Co2 B6B 47.20(8)
B4B Co2 B6B 78.39(8)
B7A N1A C5A 121.92(19)
B7A N1A C4A 122.82(19)
C5A N1A C4A 115.25(19)
C5B N1B B7B 122.98(18)
C5B N1B C4B 114.79(19)
B7B N1B C4B 121.88(18)
C3A C2A C2MA 119.69(15)
C3A C2A B6A 112.26(15)
C2MA C2A B6A 127.46(16)
C3A C2A B7A 66.49(12)
C2MA C2A B7A 133.65(15)
B6A C2A B7A 62.39(12)
C3A C2A Co1 68.95(10)
C2MA C2A Co1 135.53(14)
B6A C2A Co1 70.35(10)
B7A C2A Co1 90.67(10)
C3B C2B C2MB 119.85(16)
C3B C2B B6B 112.38(15)
C2MB C2B B6B 127.23(16)
C3B C2B B7B 66.81(12)
C2MB C2B B7B 133.77(15)
B6B C2B B7B 62.34(12)
C3B C2B Co2 68.60(10)
C2MB C2B Co2 135.78(14)
B6B C2B Co2 70.21(10)
B7B C2B Co2 90.32(10)
C2A C2MA C2EA 114.60(17)
C2B C2MB C2EB 115.23(18)
C2A C3A C3MA 119.55(16)
C2A C3A B4A 112.32(15)
C3MA C3A B4A 127.58(16)
C2A C3A B7A 66.66(12)
C3MA C3A B7A 133.56(15)
B4A C3A B7A 62.54(12)
C2A C3A Co1 68.59(10)
C3MA C3A Co1 135.68(14)
B4A C3A Co1 70.32(10)
B7A C3A Co1 90.59(10)
C2B C3B C3MB 119.75(16)
C2B C3B B4B 112.51(15)
C3MB C3B B4B 127.25(16)
C2B C3B B7B 66.77(12)
C3MB C3B B7B 134.31(16)
B4B C3B B7B 62.28(12)
C2B C3B Co2 69.15(10)
C3MB C3B Co2 135.05(14)
B4B C3B Co2 70.18(10)
B7B C3B Co2 90.54(10)
C3A C3MA C3EA 114.26(18)
C3B C3MB C3EB 115.60(17)
C7A C6A C10A 107.91(17)
C7A C6A C11A 126.3(2)
C10A C6A C11A 125.7(2)
C7A C6A Co1 69.65(11)
C10A C6A Co1 68.63(10)
C11A C6A Co1 129.31(15)
C10B C6B C7B 108.19(18)
C10B C6B C11B 126.8(2)
C7B C6B C11B 125.0(2)
C10B C6B Co2 68.98(12)
C7B C6B Co2 69.08(11)
C11B C6B Co2 128.45(15)
C6A C7A C8A 107.87(17)
C6A C7A C12A 126.4(2)
C8A C7A C12A 125.7(2)
C6A C7A Co1 70.06(11)
C8A C7A Co1 68.27(11)
C12A C7A Co1 129.78(16)
C6B C7B C8B 108.05(19)
C6B C7B C12B 126.4(2)
C8B C7B C12B 125.6(2)
C6B C7B Co2 70.78(11)
C8B C7B Co2 68.15(12)
C12B C7B Co2 127.79(16)
C9A C8A C7A 108.10(18)
C9A C8A C13A 124.6(2)
C7A C8A C13A 127.2(2)
C9A C8A Co1 69.68(11)
C7A C8A Co1 70.73(11)
C13A C8A Co1 126.83(15)
C7B C8B C9B 107.27(19)
C7B C8B C13B 126.7(3)
C9B C8B C13B 126.0(3)
C7B C8B Co2 70.69(11)
C9B C8B Co2 69.38(12)
C13B C8B Co2 126.41(16)
C10A C9A C8A 107.43(18)
C10A C9A C14A 125.7(2)
C8A C9A C14A 126.7(2)
C10A C9A Co1 69.63(11)
C8A C9A Co1 69.16(11)
C14A C9A Co1 130.12(15)
C10B C9B C8B 107.77(19)
C10B C9B C14B 125.5(3)
C8B C9B C14B 126.7(3)
C10B C9B Co2 70.70(12)
C8B C9B Co2 68.97(12)
C14B C9B Co2 128.30(17)
C6A C10A C9A 108.68(17)
C6A C10A C15A 125.19(19)
C9A C10A C15A 126.06(19)
C6A C10A Co1 70.82(11)
C9A C10A Co1 69.44(11)
C15A C10A Co1 128.13(15)
C9B C10B C6B 108.7(2)
C9B C10B C15B 125.8(2)
C6B C10B C15B 125.4(2)
C9B C10B Co2 68.76(13)
C6B C10B Co2 70.91(12)
C15B C10B Co2 128.26(16)
C3A B4A B5A 105.57(16)
C3A B4A B7A 66.55(12)
B5A B4A B7A 60.45(13)
C3A B4A Co1 65.33(10)
B5A B4A Co1 66.40(10)
B7A B4A Co1 89.95(11)
C3B B4B B5B 105.42(15)
C3B B4B B7B 67.18(13)
B5B B4B B7B 60.18(13)
C3B B4B Co2 65.52(10)
B5B B4B Co2 66.15(10)
B7B B4B Co2 90.44(11)
B4A B5A B6A 104.07(15)
B4A B5A B7A 62.76(13)
B6A B5A B7A 62.55(13)
B4A B5A Co1 66.50(10)
B6A B5A Co1 66.28(10)
B7A B5A Co1 91.06(12)
B6B B5B B4B 104.14(15)
B6B B5B B7B 62.94(13)
B4B B5B B7B 62.74(13)
B6B B5B Co2 66.76(10)
B4B B5B Co2 66.40(10)
B7B B5B Co2 91.77(12)
C2A B6A B5A 105.71(15)
C2A B6A B7A 66.85(12)
B5A B6A B7A 60.49(13)
C2A B6A Co1 65.33(10)
B5A B6A Co1 66.48(10)
B7A B6A Co1 90.21(11)
C2B B6B B5B 105.48(15)
C2B B6B B7B 67.01(12)
B5B B6B B7B 60.21(12)
C2B B6B Co2 65.55(10)
B5B B6B Co2 66.03(10)
B7B B6B Co2 90.12(11)
N1A B7A B5A 142.35(18)
N1A B7A B6A 131.53(18)
B5A B7A B6A 56.97(12)
N1A B7A B4A 132.34(18)
B5A B7A B4A 56.79(12)
B6A B7A B4A 96.04(14)
N1A B7A C3A 122.46(17)
B5A B7A C3A 91.87(13)
B6A B7A C3A 87.67(13)
B4A B7A C3A 50.90(11)
N1A B7A C2A 122.16(17)
B5A B7A C2A 91.83(13)
B6A B7A C2A 50.76(10)
B4A B7A C2A 87.68(13)
C3A B7A C2A 46.85(9)
N1B B7B B5B 142.60(18)
N1B B7B B4B 131.77(17)
B5B B7B B4B 57.08(12)
N1B B7B B6B 132.17(17)
B5B B7B B6B 56.84(12)
B4B B7B B6B 96.00(14)
N1B B7B C2B 122.51(16)
B5B B7B C2B 91.53(13)
B4B B7B C2B 87.21(13)
B6B B7B C2B 50.64(10)
N1B B7B C3B 122.43(17)
B5B B7B C3B 91.52(13)
B4B B7B C3B 50.54(10)
B6B B7B C3B 87.17(13)
C2B B7B C3B 46.42(9)

loop_
_geom_bond_atom_site_label_1
_geom_bond_atom_site_label_2
_geom_bond_distance
Co1 C8A 2.0280(19)
Co1 C2A 2.0284(18)
Co1 C3A 2.0333(17)
Co1 C9A 2.0348(19)
Co1 C10A 2.0374(18)
Co1 C7A 2.0608(19)
Co1 C6A 2.0663(19)
Co1 B6A 2.102(2)
Co1 B5A 2.105(2)
Co1 B4A 2.107(2)
Co2 C8B 2.020(2)
Co2 C9B 2.026(2)
Co2 C3B 2.0289(18)
Co2 C2B 2.0364(17)
Co2 C10B 2.051(2)
Co2 C7B 2.0544(19)
Co2 C6B 2.0768(19)
Co2 B5B 2.093(2)
Co2 B4B 2.097(2)
Co2 B6B 2.105(2)
N1A B7A 1.430(3)
N1A C5A 1.432(3)
N1A C4A 1.437(3)
N1B C5B 1.428(3)
N1B B7B 1.429(3)
N1B C4B 1.440(3)
C2A C3A 1.471(2)
C2A C2MA 1.502(3)
C2A B6A 1.559(3)
C2A B7A 1.851(3)
C2B C3B 1.465(2)
C2B C2MB 1.511(3)
C2B B6B 1.561(3)
C2B B7B 1.858(3)
C2EA C2MA 1.522(3)
C2EB C2MB 1.519(3)
C3A C3MA 1.508(3)
C3A B4A 1.564(3)
C3A B7A 1.849(3)
C3B C3MB 1.509(3)
C3B B4B 1.557(3)
C3B B7B 1.859(3)
C3EA C3MA 1.527(3)
C3EB C3MB 1.519(3)
C6A C7A 1.422(3)
C6A C10A 1.422(3)
C6A C11A 1.493(3)
C6B C10B 1.416(3)
C6B C7B 1.418(3)
C6B C11B 1.503(3)
C7A C8A 1.432(3)
C7A C12A 1.491(3)
C7B C8B 1.433(3)
C7B C12B 1.509(3)
C8A C9A 1.428(3)
C8A C13A 1.502(3)
C8B C9B 1.438(4)
C8B C13B 1.510(3)
C9A C10A 1.424(3)
C9A C14A 1.499(3)
C9B C10B 1.413(4)
C9B C14B 1.512(3)
C10A C15A 1.494(3)
C10B C15B 1.517(3)
B4A B5A 1.683(3)
B4A B7A 1.788(3)
B4B B5B 1.686(3)
B4B B7B 1.785(3)
B5A B6A 1.686(3)
B5A B7A 1.750(3)
B5B B6B 1.681(3)
B5B B7B 1.743(3)
B6A B7A 1.784(3)
B6B B7B 1.788(3)
